data_4334607
loop_
_publ_author_name
'Juan H. Mecchia Ortiz'
'Nadia Vega'
'David Comedi'
'M\'onica Tirado'
'Isabel Romero'
'Xavier Fontrodona'
'Teodor Parella'
'F. Eduardo Mor\'an Vieyra'
'Claudio D. Borsarelli'
'N\'estor E. Katz'

_publ_section_title
;
 Improving the Photosensitizing Properties of Ruthenium Polypyridyl
 Complexes Using 4-Methyl-2,2'-bipyridine-4'-carbonitrile as an Auxiliary
 Ligand
;
_journal_name_full 'Inorganic Chemistry'
_journal_page_first 4950
_journal_page_last 4962
_journal_paper_doi 10.1021/ic302594b
_journal_volume 52
_journal_year 2013
_chemical_formula_moiety 'C32 H25 N7 Ru, 2(F6 P)'
_chemical_formula_sum 'C32 H25 F12 N7 P2 Ru'
_chemical_formula_weight 898.60
_chemical_name_systematic
; 
 ? 
;
_space_group_IT_number 2
_symmetry_cell_setting triclinic
_symmetry_space_group_name_Hall '-P 1'
_symmetry_space_group_name_H-M 'P -1'
_atom_sites_solution_hydrogens geom
_atom_sites_solution_primary direct
_atom_sites_solution_secondary difmap
_audit_creation_method SHELXL-97
_cell_angle_alpha 97.740(4)
_cell_angle_beta 98.339(4)
_cell_angle_gamma 105.093(4)
_cell_formula_units_Z 2
_cell_length_a 11.023(2)
_cell_length_b 12.207(3)
_cell_length_c 14.157(3)
_cell_measurement_reflns_used 4320
_cell_measurement_temperature 300(2)
_cell_measurement_theta_max 23.43
_cell_measurement_theta_min 2.22
_cell_volume 1789.9(7)
_computing_cell_refinement 'Bruker SMART'
_computing_data_collection 'Bruker SMART'
_computing_data_reduction 'Bruker SAINT'
_computing_molecular_graphics 'Bruker SHELXTL'
_computing_publication_material 'Bruker SHELXTL'
_computing_structure_refinement 'Bruker SHELXTL'
_computing_structure_solution 'Bruker SHELXTL'
_diffrn_ambient_temperature 300(2)
_diffrn_measured_fraction_theta_full 0.970
_diffrn_measured_fraction_theta_max 0.970
_diffrn_measurement_device_type ccd
_diffrn_measurement_method 'phi and omega scans'
_diffrn_radiation_monochromator graphite
_diffrn_radiation_source 'fine-focus sealed tube'
_diffrn_radiation_type MoK\a
_diffrn_radiation_wavelength 0.71073
_diffrn_reflns_av_R_equivalents 0.0566
_diffrn_reflns_av_sigmaI/netI 0.0680
_diffrn_reflns_limit_h_max 14
_diffrn_reflns_limit_h_min -14
_diffrn_reflns_limit_k_max 16
_diffrn_reflns_limit_k_min -15
_diffrn_reflns_limit_l_max 18
_diffrn_reflns_limit_l_min -18
_diffrn_reflns_number 28138
_diffrn_reflns_theta_full 28.32
_diffrn_reflns_theta_max 28.32
_diffrn_reflns_theta_min 2.08
_exptl_absorpt_coefficient_mu 0.626
_exptl_absorpt_correction_T_max 1.0
_exptl_absorpt_correction_T_min 0.814906
_exptl_absorpt_correction_type empirical
_exptl_absorpt_process_details 'SADABS v2.10 BRUKER 2001'
_exptl_crystal_colour orange
_exptl_crystal_density_diffrn 1.667
_exptl_crystal_description plate
_exptl_crystal_F_000 896
_exptl_crystal_size_max 0.25
_exptl_crystal_size_mid 0.2
_exptl_crystal_size_min 0.08
_refine_diff_density_max 0.848
_refine_diff_density_min -0.408
_refine_diff_density_rms 0.096
_refine_ls_extinction_method none
_refine_ls_goodness_of_fit_ref 1.086
_refine_ls_hydrogen_treatment constr
_refine_ls_matrix_type full
_refine_ls_number_parameters 488
_refine_ls_number_reflns 8649
_refine_ls_number_restraints 0
_refine_ls_restrained_S_all 1.086
_refine_ls_R_factor_all 0.1067
_refine_ls_R_factor_gt 0.0692
_refine_ls_shift/su_max 0.007
_refine_ls_shift/su_mean 0.000
_refine_ls_structure_factor_coef Fsqd
_refine_ls_weighting_details 'calc w=1/[\s^2^(Fo^2^)+(0.0624P)^2^+0.7865P] where P=(Fo^2^+2Fc^2^)/3'
_refine_ls_weighting_scheme calc
_refine_ls_wR_factor_gt 0.1370
_refine_ls_wR_factor_ref 0.1535
_reflns_number_gt 5977
_reflns_number_total 8649
_reflns_threshold_expression >2sigma(I)
_cod_data_source_file ic302594b_si_002.cif
_cod_data_source_block katz210g
_cod_database_code 4334607

loop_
_symmetry_equiv_pos_as_xyz
'x, y, z'
'-x, -y, -z'

loop_
_atom_site_label
_atom_site_type_symbol
_atom_site_fract_x
_atom_site_fract_y
_atom_site_fract_z
_atom_site_U_iso_or_equiv
_atom_site_adp_type
_atom_site_occupancy
_atom_site_symmetry_multiplicity
_atom_site_calc_flag
_atom_site_refinement_flags
Ru1 Ru 0.11224(4) 0.22737(3) 0.74891(3) 0.04143(13) Uani 1 1 d .
N1 N 0.1503(4) 0.1699(3) 0.8776(3) 0.0482(9) Uani 1 1 d .
N2 N 0.2027(4) 0.1053(3) 0.7082(3) 0.0505(10) Uani 1 1 d .
N3 N -0.0699(4) 0.1172(4) 0.7289(3) 0.0495(10) Uani 1 1 d .
N4 N 0.0147(4) 0.3375(3) 0.8013(3) 0.0469(9) Uani 1 1 d .
N5 N 0.2843(3) 0.3518(3) 0.7590(3) 0.0429(8) Uani 1 1 d .
N6 N 0.0858(4) 0.2818(3) 0.6178(3) 0.0488(9) Uani 1 1 d .
N7 N 0.7076(15) 0.6629(12) 0.7544(11) 0.257(6) Uani 1 1 d .
C1 C 0.1156(5) 0.2047(5) 0.9621(4) 0.0607(14) Uani 1 1 d .
H1A H 0.0774 0.2643 0.9654 0.073 Uiso 1 1 calc R
C2 C 0.1342(7) 0.1561(6) 1.0426(4) 0.0803(19) Uani 1 1 d .
H2A H 0.1077 0.1808 1.0991 0.096 Uiso 1 1 calc R
C3 C 0.1926(7) 0.0706(7) 1.0377(5) 0.091(2) Uani 1 1 d .
H3A H 0.2082 0.0374 1.0920 0.109 Uiso 1 1 calc R
C4 C 0.2280(6) 0.0335(5) 0.9542(5) 0.0804(19) Uani 1 1 d .
H4A H 0.2665 -0.0259 0.9511 0.096 Uiso 1 1 calc R
C5 C 0.2072(5) 0.0834(4) 0.8734(4) 0.0532(12) Uani 1 1 d .
C6 C 0.2372(5) 0.0491(4) 0.7794(4) 0.0545(12) Uani 1 1 d .
C7 C 0.2979(6) -0.0368(5) 0.7600(5) 0.0777(18) Uani 1 1 d .
H7A H 0.3198 -0.0767 0.8083 0.093 Uiso 1 1 calc R
C8 C 0.3248(6) -0.0616(6) 0.6691(6) 0.085(2) Uani 1 1 d .
H8A H 0.3644 -0.1191 0.6556 0.102 Uiso 1 1 calc R
C9 C 0.2940(6) -0.0029(5) 0.5990(5) 0.0756(18) Uani 1 1 d .
H9A H 0.3140 -0.0178 0.5379 0.091 Uiso 1 1 calc R
C10 C 0.2322(5) 0.0800(5) 0.6204(4) 0.0656(15) Uani 1 1 d .
H10A H 0.2100 0.1197 0.5721 0.079 Uiso 1 1 calc R
C11 C -0.1049(5) 0.0034(5) 0.6906(4) 0.0626(14) Uani 1 1 d .
H11A H -0.0429 -0.0297 0.6722 0.075 Uiso 1 1 calc R
C12 C -0.2294(6) -0.0654(5) 0.6778(4) 0.0779(19) Uani 1 1 d .
H12A H -0.2511 -0.1433 0.6509 0.094 Uiso 1 1 calc R
C13 C -0.3202(6) -0.0161(6) 0.7056(5) 0.087(2) Uani 1 1 d .
H13A H -0.4049 -0.0603 0.6975 0.105 Uiso 1 1 calc R
C14 C -0.2848(5) 0.0990(6) 0.7456(5) 0.0781(18) Uani 1 1 d .
H14A H -0.3458 0.1325 0.7654 0.094 Uiso 1 1 calc R
C15 C -0.1595(5) 0.1660(5) 0.7568(3) 0.0526(12) Uani 1 1 d .
C16 C -0.1122(5) 0.2901(5) 0.7972(3) 0.0515(12) Uani 1 1 d .
C17 C -0.1862(6) 0.3562(6) 0.8321(4) 0.0696(16) Uani 1 1 d .
H17A H -0.2732 0.3228 0.8286 0.084 Uiso 1 1 calc R
C18 C -0.1322(6) 0.4707(6) 0.8720(4) 0.0718(16) Uani 1 1 d .
H18A H -0.1816 0.5153 0.8959 0.086 Uiso 1 1 calc R
C19 C -0.0045(6) 0.5180(5) 0.8758(4) 0.0638(14) Uani 1 1 d .
H19A H 0.0342 0.5954 0.9024 0.077 Uiso 1 1 calc R
C20 C 0.0661(5) 0.4508(4) 0.8403(3) 0.0541(12) Uani 1 1 d .
H20A H 0.1528 0.4841 0.8430 0.065 Uiso 1 1 calc R
C21 C 0.3851(5) 0.3815(4) 0.8336(3) 0.0505(12) Uani 1 1 d .
H21A H 0.3790 0.3432 0.8861 0.061 Uiso 1 1 calc R
C22 C 0.4951(4) 0.4650(4) 0.8351(4) 0.0537(12) Uani 1 1 d .
H22A H 0.5623 0.4830 0.8879 0.064 Uiso 1 1 calc R
C23 C 0.5067(4) 0.5228(4) 0.7578(4) 0.0521(12) Uani 1 1 d .
C24 C 0.4042(4) 0.4918(4) 0.6811(4) 0.0500(11) Uani 1 1 d .
H24A H 0.4091 0.5287 0.6279 0.060 Uiso 1 1 calc R
C25 C 0.2958(4) 0.4074(4) 0.6829(3) 0.0434(10) Uani 1 1 d .
C26 C 0.1833(4) 0.3682(4) 0.6028(3) 0.0471(11) Uani 1 1 d .
C27 C 0.1746(5) 0.4150(5) 0.5194(4) 0.0628(14) Uani 1 1 d .
H27A H 0.2437 0.4727 0.5106 0.075 Uiso 1 1 calc R
C28 C 0.0639(6) 0.3772(5) 0.4484(4) 0.0684(16) Uani 1 1 d .
C29 C -0.0326(5) 0.2908(6) 0.4661(4) 0.0755(18) Uani 1 1 d .
H29A H -0.1083 0.2626 0.4206 0.091 Uiso 1 1 calc R
C30 C -0.0214(5) 0.2450(5) 0.5483(4) 0.0670(16) Uani 1 1 d .
H30A H -0.0897 0.1863 0.5571 0.080 Uiso 1 1 calc R
C31 C 0.6208(6) 0.6102(7) 0.7564(6) 0.092(2) Uani 1 1 d .
C32 C 0.0525(7) 0.4284(7) 0.3572(5) 0.101(3) Uani 1 1 d .
H32A H 0.0244 0.3675 0.3015 0.152 Uiso 1 1 calc R
H32B H 0.1343 0.4782 0.3536 0.152 Uiso 1 1 calc R
H32C H -0.0084 0.4719 0.3586 0.152 Uiso 1 1 calc R
P1 P 0.56383(15) 0.27551(13) 0.54128(11) 0.0608(4) Uani 1 1 d .
F1 F 0.5365(4) 0.2662(4) 0.6460(3) 0.1064(13) Uani 1 1 d .
F2 F 0.5257(5) 0.1403(3) 0.5131(4) 0.1344(19) Uani 1 1 d .
F3 F 0.5941(5) 0.4094(3) 0.5635(4) 0.136(2) Uani 1 1 d .
F4 F 0.7026(5) 0.2757(6) 0.5718(5) 0.175(2) Uani 1 1 d .
F5 F 0.5894(6) 0.2843(4) 0.4358(3) 0.151(2) Uani 1 1 d .
F6 F 0.4177(4) 0.2685(5) 0.5111(4) 0.1399(18) Uani 1 1 d .
P2 P 0.60720(17) 0.25840(15) 0.03653(13) 0.0735(5) Uani 1 1 d .
F7 F 0.4756(4) 0.2863(3) 0.0446(3) 0.0954(11) Uani 1 1 d .
F8 F 0.6660(4) 0.3847(3) 0.0159(3) 0.0974(12) Uani 1 1 d .
F9 F 0.5502(4) 0.1326(4) 0.0569(4) 0.1246(16) Uani 1 1 d .
F10 F 0.5564(4) 0.2158(4) -0.0767(3) 0.1074(13) Uani 1 1 d .
F11 F 0.7382(4) 0.2319(4) 0.0252(4) 0.1227(16) Uani 1 1 d .
F12 F 0.6581(5) 0.3059(4) 0.1485(3) 0.1282(16) Uani 1 1 d .

loop_
_atom_site_aniso_label
_atom_site_aniso_U_11
_atom_site_aniso_U_22
_atom_site_aniso_U_33
_atom_site_aniso_U_23
_atom_site_aniso_U_13
_atom_site_aniso_U_12
Ru1 0.0406(2) 0.0432(2) 0.03947(19) 0.01273(15) 0.00619(14) 0.00836(16)
N1 0.045(2) 0.052(2) 0.046(2) 0.0153(18) 0.0059(17) 0.0087(19)
N2 0.048(2) 0.047(2) 0.053(2) 0.0083(19) 0.0123(19) 0.0070(19)
N3 0.051(2) 0.053(3) 0.040(2) 0.0179(18) 0.0055(17) 0.004(2)
N4 0.046(2) 0.052(2) 0.043(2) 0.0159(18) 0.0047(17) 0.0149(19)
N5 0.043(2) 0.043(2) 0.044(2) 0.0098(17) 0.0074(16) 0.0129(17)
N6 0.045(2) 0.051(2) 0.044(2) 0.0109(18) 0.0020(17) 0.0030(19)
N7 0.262(16) 0.183(12) 0.288(16) 0.015(11) 0.044(13) 0.018(11)
C1 0.061(3) 0.069(4) 0.048(3) 0.011(3) 0.007(2) 0.014(3)
C2 0.094(5) 0.096(5) 0.042(3) 0.019(3) 0.008(3) 0.013(4)
C3 0.113(6) 0.102(5) 0.058(4) 0.040(4) 0.001(4) 0.026(5)
C4 0.095(5) 0.075(4) 0.078(4) 0.035(3) -0.001(4) 0.035(4)
C5 0.050(3) 0.049(3) 0.058(3) 0.018(2) -0.001(2) 0.011(2)
C6 0.044(3) 0.049(3) 0.068(3) 0.007(3) 0.006(2) 0.013(2)
C7 0.068(4) 0.069(4) 0.099(5) 0.015(4) 0.005(3) 0.030(3)
C8 0.060(4) 0.078(5) 0.114(6) -0.007(4) 0.021(4) 0.026(3)
C9 0.064(4) 0.069(4) 0.085(4) -0.010(3) 0.031(3) 0.007(3)
C10 0.064(4) 0.059(3) 0.069(4) 0.005(3) 0.026(3) 0.006(3)
C11 0.063(3) 0.058(3) 0.060(3) 0.015(3) 0.004(3) 0.006(3)
C12 0.073(4) 0.060(4) 0.076(4) 0.015(3) -0.005(3) -0.016(3)
C13 0.051(4) 0.088(5) 0.104(5) 0.022(4) 0.002(3) -0.009(4)
C14 0.047(3) 0.091(5) 0.096(5) 0.029(4) 0.016(3) 0.011(3)
C15 0.045(3) 0.067(3) 0.046(3) 0.021(2) 0.007(2) 0.013(3)
C16 0.046(3) 0.065(3) 0.046(3) 0.021(2) 0.007(2) 0.016(3)
C17 0.054(3) 0.090(5) 0.069(4) 0.017(3) 0.013(3) 0.025(3)
C18 0.073(4) 0.091(5) 0.065(4) 0.016(3) 0.017(3) 0.044(4)
C19 0.077(4) 0.063(4) 0.056(3) 0.010(3) 0.011(3) 0.029(3)
C20 0.058(3) 0.056(3) 0.047(3) 0.013(2) 0.006(2) 0.015(3)
C21 0.052(3) 0.054(3) 0.047(3) 0.013(2) 0.003(2) 0.018(2)
C22 0.038(3) 0.060(3) 0.057(3) 0.006(2) -0.001(2) 0.012(2)
C23 0.041(3) 0.049(3) 0.065(3) 0.007(2) 0.010(2) 0.011(2)
C24 0.044(3) 0.047(3) 0.060(3) 0.016(2) 0.015(2) 0.009(2)
C25 0.041(2) 0.047(3) 0.044(2) 0.011(2) 0.0099(19) 0.014(2)
C26 0.047(3) 0.045(3) 0.045(2) 0.011(2) 0.004(2) 0.008(2)
C27 0.057(3) 0.075(4) 0.056(3) 0.031(3) 0.010(2) 0.008(3)
C28 0.066(4) 0.089(4) 0.052(3) 0.033(3) 0.009(3) 0.015(3)
C29 0.057(3) 0.097(5) 0.055(3) 0.026(3) -0.010(3) -0.003(3)
C30 0.053(3) 0.080(4) 0.054(3) 0.028(3) -0.003(2) -0.006(3)
C31 0.053(4) 0.096(6) 0.101(5) 0.026(4) 0.001(3) -0.022(4)
C32 0.081(5) 0.151(7) 0.071(4) 0.060(4) 0.001(3) 0.021(5)
P1 0.0700(10) 0.0548(9) 0.0626(9) 0.0123(7) 0.0243(7) 0.0193(7)
F1 0.148(4) 0.113(3) 0.073(2) 0.025(2) 0.044(2) 0.045(3)
F2 0.197(5) 0.068(3) 0.154(4) 0.013(3) 0.099(4) 0.032(3)
F3 0.190(5) 0.055(2) 0.179(5) 0.009(3) 0.129(4) 0.017(3)
F4 0.079(3) 0.271(8) 0.194(6) 0.043(5) 0.032(3) 0.078(4)
F5 0.301(7) 0.109(3) 0.107(3) 0.053(3) 0.123(4) 0.107(4)
F6 0.097(3) 0.172(5) 0.145(4) 0.017(4) -0.003(3) 0.049(3)
P2 0.0773(11) 0.0647(10) 0.0819(11) 0.0193(8) 0.0071(9) 0.0273(9)
F7 0.088(3) 0.099(3) 0.109(3) 0.023(2) 0.023(2) 0.040(2)
F8 0.102(3) 0.073(2) 0.119(3) 0.033(2) 0.017(2) 0.023(2)
F9 0.108(3) 0.084(3) 0.188(5) 0.068(3) 0.014(3) 0.025(2)
F10 0.113(3) 0.114(3) 0.088(3) -0.004(2) 0.013(2) 0.035(3)
F11 0.084(3) 0.104(3) 0.193(5) 0.036(3) 0.021(3) 0.048(3)
F12 0.132(4) 0.159(4) 0.082(3) 0.028(3) -0.010(3) 0.034(3)

loop_
_atom_type_symbol
_atom_type_description
_atom_type_scat_dispersion_real
_atom_type_scat_dispersion_imag
_atom_type_scat_source
C C 0.0033 0.0016 'International Tables Vol C Tables 4.2.6.8 and 6.1.1.4'
H H 0.0000 0.0000 'International Tables Vol C Tables 4.2.6.8 and 6.1.1.4'
F F 0.0171 0.0103 'International Tables Vol C Tables 4.2.6.8 and 6.1.1.4'
N N 0.0061 0.0033 'International Tables Vol C Tables 4.2.6.8 and 6.1.1.4'
P P 0.1023 0.0942 'International Tables Vol C Tables 4.2.6.8 and 6.1.1.4'
Ru Ru -1.2594 0.8363 'International Tables Vol C Tables 4.2.6.8 and 6.1.1.4'

loop_
_geom_angle_atom_site_label_1
_geom_angle_atom_site_label_2
_geom_angle_atom_site_label_3
_geom_angle
N4 Ru1 N3 78.76(17)
N4 Ru1 N6 88.27(15)
N3 Ru1 N6 95.43(14)
N4 Ru1 N2 173.25(15)
N3 Ru1 N2 97.50(16)
N6 Ru1 N2 97.73(16)
N4 Ru1 N1 95.50(15)
N3 Ru1 N1 87.07(14)
N6 Ru1 N1 175.83(16)
N2 Ru1 N1 78.61(16)
N4 Ru1 N5 96.59(15)
N3 Ru1 N5 172.43(15)
N6 Ru1 N5 78.35(14)
N2 Ru1 N5 87.70(15)
N1 Ru1 N5 99.39(14)
C1 N1 C5 118.3(4)
C1 N1 Ru1 125.9(4)
C5 N1 Ru1 115.6(3)
C10 N2 C6 118.8(5)
C10 N2 Ru1 126.2(4)
C6 N2 Ru1 115.0(3)
C11 N3 C15 119.2(4)
C11 N3 Ru1 125.3(4)
C15 N3 Ru1 115.5(3)
C20 N4 C16 118.1(4)
C20 N4 Ru1 126.0(3)
C16 N4 Ru1 115.9(3)
C21 N5 C25 117.7(4)
C21 N5 Ru1 126.2(3)
C25 N5 Ru1 116.1(3)
C30 N6 C26 117.2(4)
C30 N6 Ru1 126.4(3)
C26 N6 Ru1 116.2(3)
N1 C1 C2 122.9(6)
N1 C1 H1A 118.5
C2 C1 H1A 118.5
C3 C2 C1 118.2(6)
C3 C2 H2A 120.9
C1 C2 H2A 120.9
C4 C3 C2 120.3(6)
C4 C3 H3A 119.8
C2 C3 H3A 119.8
C3 C4 C5 120.5(6)
C3 C4 H4A 119.8
C5 C4 H4A 119.8
N1 C5 C4 119.8(5)
N1 C5 C6 114.6(4)
C4 C5 C6 125.6(5)
N2 C6 C7 120.2(5)
N2 C6 C5 116.1(4)
C7 C6 C5 123.7(5)
C8 C7 C6 119.5(6)
C8 C7 H7A 120.3
C6 C7 H7A 120.3
C9 C8 C7 120.3(6)
C9 C8 H8A 119.9
C7 C8 H8A 119.9
C8 C9 C10 118.6(6)
C8 C9 H9A 120.7
C10 C9 H9A 120.7
N2 C10 C9 122.7(6)
N2 C10 H10A 118.7
C9 C10 H10A 118.7
N3 C11 C12 122.4(6)
N3 C11 H11A 118.8
C12 C11 H11A 118.8
C13 C12 C11 118.5(6)
C13 C12 H12A 120.8
C11 C12 H12A 120.8
C14 C13 C12 119.3(6)
C14 C13 H13A 120.4
C12 C13 H13A 120.4
C13 C14 C15 120.9(6)
C13 C14 H14A 119.5
C15 C14 H14A 119.5
N3 C15 C14 119.7(5)
N3 C15 C16 115.2(4)
C14 C15 C16 125.2(5)
N4 C16 C17 120.6(5)
N4 C16 C15 114.6(4)
C17 C16 C15 124.7(5)
C18 C17 C16 120.5(5)
C18 C17 H17A 119.8
C16 C17 H17A 119.8
C19 C18 C17 118.7(6)
C19 C18 H18A 120.7
C17 C18 H18A 120.7
C20 C19 C18 119.6(6)
C20 C19 H19A 120.2
C18 C19 H19A 120.2
N4 C20 C19 122.6(5)
N4 C20 H20A 118.7
C19 C20 H20A 118.7
N5 C21 C22 122.7(4)
N5 C21 H21A 118.6
C22 C21 H21A 118.6
C21 C22 C23 119.7(4)
C21 C22 H22A 120.1
C23 C22 H22A 120.1
C24 C23 C22 117.6(4)
C24 C23 C31 121.0(5)
C22 C23 C31 121.4(5)
C25 C24 C23 120.5(4)
C25 C24 H24A 119.7
C23 C24 H24A 119.7
N5 C25 C24 121.7(4)
N5 C25 C26 114.7(4)
C24 C25 C26 123.6(4)
N6 C26 C27 121.5(4)
N6 C26 C25 114.6(4)
C27 C26 C25 123.9(4)
C26 C27 C28 121.1(5)
C26 C27 H27A 119.5
C28 C27 H27A 119.5
C29 C28 C27 115.9(5)
C29 C28 C32 122.4(5)
C27 C28 C32 121.7(5)
C30 C29 C28 122.0(5)
C30 C29 H29A 119.0
C28 C29 H29A 119.0
N6 C30 C29 122.3(5)
N6 C30 H30A 118.9
C29 C30 H30A 118.9
N7 C31 C23 171.8(15)
C28 C32 H32A 109.5
C28 C32 H32B 109.5
H32A C32 H32B 109.5
C28 C32 H32C 109.5
H32A C32 H32C 109.5
H32B C32 H32C 109.5
F4 P1 F3 94.5(4)
F4 P1 F1 91.9(3)
F3 P1 F1 91.4(2)
F4 P1 F5 88.7(3)
F3 P1 F5 88.8(2)
F1 P1 F5 179.3(3)
F4 P1 F2 88.8(4)
F3 P1 F2 176.1(3)
F1 P1 F2 90.5(2)
F5 P1 F2 89.3(2)
F4 P1 F6 176.9(4)
F3 P1 F6 88.3(3)
F1 P1 F6 86.7(3)
F5 P1 F6 92.7(3)
F2 P1 F6 88.4(3)
F12 P2 F9 90.9(3)
F12 P2 F11 90.9(3)
F9 P2 F11 90.6(2)
F12 P2 F10 177.7(3)
F9 P2 F10 91.2(3)
F11 P2 F10 89.9(3)
F12 P2 F7 90.5(2)
F9 P2 F7 90.5(2)
F11 P2 F7 178.2(3)
F10 P2 F7 88.7(2)
F12 P2 F8 89.1(3)
F9 P2 F8 179.3(3)
F11 P2 F8 88.7(2)
F10 P2 F8 88.8(2)
F7 P2 F8 90.2(2)

loop_
_geom_bond_atom_site_label_1
_geom_bond_atom_site_label_2
_geom_bond_distance
Ru1 N4 2.057(4)
Ru1 N3 2.061(4)
Ru1 N6 2.061(4)
Ru1 N2 2.063(4)
Ru1 N1 2.065(4)
Ru1 N5 2.071(4)
N1 C1 1.356(6)
N1 C5 1.360(6)
N2 C10 1.346(6)
N2 C6 1.357(6)
N3 C11 1.353(6)
N3 C15 1.357(6)
N4 C20 1.354(6)
N4 C16 1.356(6)
N5 C21 1.351(5)
N5 C25 1.352(5)
N6 C30 1.354(6)
N6 C26 1.359(6)
N7 C31 1.011(14)
C1 C2 1.368(7)
C1 H1A 0.9300
C2 C3 1.361(9)
C2 H2A 0.9300
C3 C4 1.356(9)
C3 H3A 0.9300
C4 C5 1.385(7)
C4 H4A 0.9300
C5 C6 1.451(7)
C6 C7 1.401(7)
C7 C8 1.374(9)
C7 H7A 0.9300
C8 C9 1.355(9)
C8 H8A 0.9300
C9 C10 1.384(8)
C9 H9A 0.9300
C10 H10A 0.9300
C11 C12 1.380(8)
C11 H11A 0.9300
C12 C13 1.373(9)
C12 H12A 0.9300
C13 C14 1.372(9)
C13 H13A 0.9300
C14 C15 1.384(7)
C14 H14A 0.9300
C15 C16 1.470(7)
C16 C17 1.383(7)
C17 C18 1.373(8)
C17 H17A 0.9300
C18 C19 1.366(8)
C18 H18A 0.9300
C19 C20 1.365(7)
C19 H19A 0.9300
C20 H20A 0.9300
C21 C22 1.362(7)
C21 H21A 0.9300
C22 C23 1.384(7)
C22 H22A 0.9300
C23 C24 1.381(6)
C23 C31 1.426(8)
C24 C25 1.366(6)
C24 H24A 0.9300
C25 C26 1.479(6)
C26 C27 1.381(6)
C27 C28 1.392(7)
C27 H27A 0.9300
C28 C29 1.369(8)
C28 C32 1.511(7)
C29 C30 1.361(7)
C29 H29A 0.9300
C30 H30A 0.9300
C32 H32A 0.9600
C32 H32B 0.9600
C32 H32C 0.9600
P1 F4 1.527(5)
P1 F3 1.558(4)
P1 F1 1.568(4)
P1 F5 1.571(4)
P1 F2 1.572(4)
P1 F6 1.582(5)
P2 F12 1.578(4)
P2 F9 1.583(4)
P2 F11 1.585(4)
P2 F10 1.586(4)
P2 F7 1.591(4)
P2 F8 1.594(4)

loop_
_geom_torsion_atom_site_label_1
_geom_torsion_atom_site_label_2
_geom_torsion_atom_site_label_3
_geom_torsion_atom_site_label_4
_geom_torsion
N4 Ru1 N1 C1 -0.7(4)
N3 Ru1 N1 C1 -79.1(4)
N6 Ru1 N1 C1 154(2)
N2 Ru1 N1 C1 -177.3(4)
N5 Ru1 N1 C1 97.0(4)
N4 Ru1 N1 C5 174.4(3)
N3 Ru1 N1 C5 95.9(3)
N6 Ru1 N1 C5 -31(2)
N2 Ru1 N1 C5 -2.3(3)
N5 Ru1 N1 C5 -88.0(3)
N4 Ru1 N2 C10 153.8(12)
N3 Ru1 N2 C10 97.9(4)
N6 Ru1 N2 C10 1.3(4)
N1 Ru1 N2 C10 -176.7(4)
N5 Ru1 N2 C10 -76.6(4)
N4 Ru1 N2 C6 -27.9(15)
N3 Ru1 N2 C6 -83.8(3)
N6 Ru1 N2 C6 179.6(3)
N1 Ru1 N2 C6 1.6(3)
N5 Ru1 N2 C6 101.7(3)
N4 Ru1 N3 C11 -180.0(4)
N6 Ru1 N3 C11 92.9(4)
N2 Ru1 N3 C11 -5.7(4)
N1 Ru1 N3 C11 -83.8(4)
N5 Ru1 N3 C11 127.4(11)
N4 Ru1 N3 C15 0.5(3)
N6 Ru1 N3 C15 -86.7(3)
N2 Ru1 N3 C15 174.8(3)
N1 Ru1 N3 C15 96.7(3)
N5 Ru1 N3 C15 -52.2(13)
N3 Ru1 N4 C20 178.1(4)
N6 Ru1 N4 C20 -86.0(4)
N2 Ru1 N4 C20 121.3(13)
N1 Ru1 N4 C20 92.2(4)
N5 Ru1 N4 C20 -7.9(4)
N3 Ru1 N4 C16 -0.7(3)
N6 Ru1 N4 C16 95.2(3)
N2 Ru1 N4 C16 -57.6(14)
N1 Ru1 N4 C16 -86.6(3)
N5 Ru1 N4 C16 173.3(3)
N4 Ru1 N5 C21 95.3(4)
N3 Ru1 N5 C21 147.0(11)
N6 Ru1 N5 C21 -177.8(4)
N2 Ru1 N5 C21 -79.5(4)
N1 Ru1 N5 C21 -1.4(4)
N4 Ru1 N5 C25 -85.2(3)
N3 Ru1 N5 C25 -33.5(13)
N6 Ru1 N5 C25 1.7(3)
N2 Ru1 N5 C25 100.1(3)
N1 Ru1 N5 C25 178.1(3)
N4 Ru1 N6 C30 -80.4(5)
N3 Ru1 N6 C30 -1.9(5)
N2 Ru1 N6 C30 96.5(5)
N1 Ru1 N6 C30 125(2)
N5 Ru1 N6 C30 -177.5(5)
N4 Ru1 N6 C26 95.2(4)
N3 Ru1 N6 C26 173.7(4)
N2 Ru1 N6 C26 -87.9(4)
N1 Ru1 N6 C26 -59(2)
N5 Ru1 N6 C26 -1.9(3)
C5 N1 C1 C2 -0.6(8)
Ru1 N1 C1 C2 174.3(4)
N1 C1 C2 C3 1.4(9)
C1 C2 C3 C4 -1.6(11)
C2 C3 C4 C5 1.1(11)
C1 N1 C5 C4 0.1(7)
Ru1 N1 C5 C4 -175.3(4)
C1 N1 C5 C6 178.0(4)
Ru1 N1 C5 C6 2.6(5)
C3 C4 C5 N1 -0.4(9)
C3 C4 C5 C6 -178.0(6)
C10 N2 C6 C7 -2.4(7)
Ru1 N2 C6 C7 179.2(4)
C10 N2 C6 C5 177.7(4)
Ru1 N2 C6 C5 -0.8(5)
N1 C5 C6 N2 -1.2(6)
C4 C5 C6 N2 176.5(5)
N1 C5 C6 C7 178.8(5)
C4 C5 C6 C7 -3.4(9)
N2 C6 C7 C8 1.5(8)
C5 C6 C7 C8 -178.6(5)
C6 C7 C8 C9 0.6(9)
C7 C8 C9 C10 -1.7(9)
C6 N2 C10 C9 1.3(8)
Ru1 N2 C10 C9 179.5(4)
C8 C9 C10 N2 0.8(9)
C15 N3 C11 C12 0.6(7)
Ru1 N3 C11 C12 -178.9(4)
N3 C11 C12 C13 -0.4(8)
C11 C12 C13 C14 -0.4(9)
C12 C13 C14 C15 0.9(10)
C11 N3 C15 C14 0.0(7)
Ru1 N3 C15 C14 179.6(4)
C11 N3 C15 C16 -179.8(4)
Ru1 N3 C15 C16 -0.2(5)
C13 C14 C15 N3 -0.8(8)
C13 C14 C15 C16 179.0(5)
C20 N4 C16 C17 0.0(7)
Ru1 N4 C16 C17 178.9(4)
C20 N4 C16 C15 -178.1(4)
Ru1 N4 C16 C15 0.8(5)
N3 C15 C16 N4 -0.3(6)
C14 C15 C16 N4 179.8(5)
N3 C15 C16 C17 -178.4(4)
C14 C15 C16 C17 1.8(8)
N4 C16 C17 C18 -0.4(8)
C15 C16 C17 C18 177.5(5)
C16 C17 C18 C19 0.4(8)
C17 C18 C19 C20 -0.1(8)
C16 N4 C20 C19 0.4(7)
Ru1 N4 C20 C19 -178.4(4)
C18 C19 C20 N4 -0.3(8)
C25 N5 C21 C22 0.8(7)
Ru1 N5 C21 C22 -179.6(4)
N5 C21 C22 C23 -0.2(8)
C21 C22 C23 C24 -0.4(7)
C21 C22 C23 C31 -179.5(6)
C22 C23 C24 C25 0.4(7)
C31 C23 C24 C25 179.5(6)
C21 N5 C25 C24 -0.9(7)
Ru1 N5 C25 C24 179.6(4)
C21 N5 C25 C26 178.3(4)
Ru1 N5 C25 C26 -1.2(5)
C23 C24 C25 N5 0.3(7)
C23 C24 C25 C26 -178.9(4)
C30 N6 C26 C27 -1.3(7)
Ru1 N6 C26 C27 -177.4(4)
C30 N6 C26 C25 177.9(5)
Ru1 N6 C26 C25 1.8(5)
N5 C25 C26 N6 -0.4(6)
C24 C25 C26 N6 178.8(4)
N5 C25 C26 C27 178.8(5)
C24 C25 C26 C27 -2.0(8)
N6 C26 C27 C28 1.6(9)
C25 C26 C27 C28 -177.5(5)
C26 C27 C28 C29 -1.0(9)
C26 C27 C28 C32 179.4(6)
C27 C28 C29 C30 0.2(10)
C32 C28 C29 C30 179.8(7)
C26 N6 C30 C29 0.5(9)
Ru1 N6 C30 C29 176.1(5)
C28 C29 C30 N6 0.0(10)
C24 C23 C31 N7 -110(9)
C22 C23 C31 N7 69(9)
